data_4119980
loop_
_publ_author_name
'Alexander G. Tskhovrebov'
'Basile Vuichoud'
'Euro Solari'
'Rosario Scopelliti'
'Kay Severin'

_publ_section_title
;
 Adducts of Nitrous Oxide and N-Heterocyclic Carbenes: Syntheses,
 Structures, and Reactivity
;
_journal_name_full 'Journal of the American Chemical Society'
_journal_page_first 9486
_journal_page_last 9492
_journal_paper_doi 10.1021/ja4030287
_journal_volume 135
_journal_year 2013
_chemical_formula_moiety 'C21 H26 N3, C7 H7 O3 S'
_chemical_formula_sum 'C28 H33 N3 O3 S'
_chemical_formula_weight 491.63
_space_group_IT_number 14
_symmetry_cell_setting monoclinic
_symmetry_space_group_name_Hall '-P 2yn'
_symmetry_space_group_name_H-M 'P 1 21/n 1'
_atom_sites_solution_hydrogens geom
_atom_sites_solution_primary direct
_atom_sites_solution_secondary difmap
_audit_creation_method SHELXL-97
_audit_update_record
;
2013-03-11 # Formatted by publCIF
;
_cell_angle_alpha 90.00
_cell_angle_beta 107.073(9)
_cell_angle_gamma 90.00
_cell_formula_units_Z 4
_cell_length_a 12.9921(19)
_cell_length_b 15.555(2)
_cell_length_c 13.6282(10)
_cell_measurement_reflns_used 333
_cell_measurement_temperature 100(2)
_cell_measurement_theta_max 22
_cell_measurement_theta_min 3
_cell_volume 2632.8(6)
_computing_cell_refinement 'Dirax/lsq (Duisenberg & Schreurs, 1989-2000)'
_computing_data_collection 'Collect (Bruker AXS BV, 1997-2004)'
_computing_data_reduction 'EvalCCD (Duisenberg & Schreurs, 1990-2000)'
_computing_molecular_graphics 'Bruker SHELXTL'
_computing_publication_material 'Bruker SHELXTL'
_computing_structure_refinement 'SHELXL-97 (Sheldrick, 1997)'
_computing_structure_solution 'SHELXS-97 (Sheldrick, 1990)'
_diffrn_ambient_temperature 100(2)
_diffrn_measured_fraction_theta_full 0.993
_diffrn_measured_fraction_theta_max 0.993
_diffrn_measurement_device_type 'Bruker APEX II CCD'
_diffrn_measurement_method 'phi and omega scans'
_diffrn_radiation_monochromator graphite
_diffrn_radiation_source 'fine-focus sealed tube'
_diffrn_radiation_type MoK\a
_diffrn_radiation_wavelength 0.71073
_diffrn_reflns_av_R_equivalents 0.0966
_diffrn_reflns_av_sigmaI/netI 0.0641
_diffrn_reflns_limit_h_max 16
_diffrn_reflns_limit_h_min -16
_diffrn_reflns_limit_k_max 20
_diffrn_reflns_limit_k_min -20
_diffrn_reflns_limit_l_max 17
_diffrn_reflns_limit_l_min -17
_diffrn_reflns_number 47343
_diffrn_reflns_theta_full 27.51
_diffrn_reflns_theta_max 27.51
_diffrn_reflns_theta_min 3.05
_exptl_absorpt_coefficient_mu 0.157
_exptl_absorpt_correction_T_max 0.7456
_exptl_absorpt_correction_T_min 0.6928
_exptl_absorpt_correction_type multi-scan
_exptl_absorpt_process_details 'SADABS 2008, Bruker AXS, 2008'
_exptl_crystal_colour colourless
_exptl_crystal_density_diffrn 1.240
_exptl_crystal_description prismatic
_exptl_crystal_F_000 1048
_exptl_crystal_size_max 0.44
_exptl_crystal_size_mid 0.37
_exptl_crystal_size_min 0.31
_refine_diff_density_max 1.149
_refine_diff_density_min -0.474
_refine_diff_density_rms 0.070
_refine_ls_extinction_method none
_refine_ls_goodness_of_fit_ref 1.066
_refine_ls_hydrogen_treatment mixed
_refine_ls_matrix_type full
_refine_ls_number_parameters 322
_refine_ls_number_reflns 6017
_refine_ls_number_restraints 1
_refine_ls_restrained_S_all 1.066
_refine_ls_R_factor_all 0.1052
_refine_ls_R_factor_gt 0.0629
_refine_ls_shift/su_max 0.000
_refine_ls_shift/su_mean 0.000
_refine_ls_structure_factor_coef Fsqd
_refine_ls_weighting_details 'calc w=1/[\s^2^(Fo^2^)+(0.0469P)^2^+4.0661P] where P=(Fo^2^+2Fc^2^)/3'
_refine_ls_weighting_scheme calc
_refine_ls_wR_factor_gt 0.1301
_refine_ls_wR_factor_ref 0.1489
_reflns_number_gt 4082
_reflns_number_total 6017
_reflns_threshold_expression >2sigma(I)
_cod_data_source_file ja4030287_si_008.cif
_cod_data_source_block al404
_cod_original_sg_symbol_H-M 'P 21/n'
_cod_database_code 4119980

loop_
_symmetry_equiv_pos_as_xyz
'x, y, z'
'-x+1/2, y+1/2, -z+1/2'
'-x, -y, -z'
'x-1/2, -y-1/2, z-1/2'

loop_
_atom_site_label
_atom_site_type_symbol
_atom_site_fract_x
_atom_site_fract_y
_atom_site_fract_z
_atom_site_U_iso_or_equiv
_atom_site_adp_type
_atom_site_occupancy
_atom_site_symmetry_multiplicity
_atom_site_calc_flag
_atom_site_refinement_flags
N1 N 0.16981(19) 0.47535(15) 0.72634(17) 0.0196(5) Uani 1 1 d .
N2 N 0.22393(19) 0.53523(14) 0.87764(17) 0.0192(5) Uani 1 1 d .
N3 N 0.1390(2) 0.39662(16) 0.86602(19) 0.0251(6) Uani 1 1 d D
H3A H 0.150(3) 0.396(2) 0.9346(19) 0.030 Uiso 1 1 d D
H3B H 0.149(3) 0.3429(17) 0.844(2) 0.030 Uiso 1 1 d D
C1 C 0.1768(2) 0.46473(17) 0.8265(2) 0.0184(6) Uani 1 1 d .
C2 C 0.2154(2) 0.55515(18) 0.7147(2) 0.0222(6) Uani 1 1 d .
H2 H 0.2218 0.5786 0.6524 0.027 Uiso 1 1 calc R
C3 C 0.2483(2) 0.59216(19) 0.8075(2) 0.0230(6) Uani 1 1 d .
H3 H 0.2820 0.6468 0.8230 0.028 Uiso 1 1 calc R
C4 C 0.1245(2) 0.41449(17) 0.6437(2) 0.0182(6) Uani 1 1 d .
C5 C 0.0130(2) 0.40451(18) 0.6066(2) 0.0198(6) Uani 1 1 d .
C6 C -0.0273(2) 0.34768(18) 0.5249(2) 0.0208(6) Uani 1 1 d .
H6 H -0.1028 0.3386 0.4998 0.025 Uiso 1 1 calc R
C7 C 0.0404(2) 0.30383(18) 0.4791(2) 0.0206(6) Uani 1 1 d .
C8 C 0.1513(2) 0.31610(18) 0.5187(2) 0.0214(6) Uani 1 1 d .
H8 H 0.1979 0.2861 0.4883 0.026 Uiso 1 1 calc R
C9 C 0.1964(2) 0.37085(18) 0.6014(2) 0.0207(6) Uani 1 1 d .
C10 C -0.0629(2) 0.4553(2) 0.6500(2) 0.0300(7) Uani 1 1 d .
H10A H -0.1372 0.4458 0.6076 0.045 Uiso 1 1 calc R
H10B H -0.0456 0.5167 0.6500 0.045 Uiso 1 1 calc R
H10C H -0.0550 0.4365 0.7204 0.045 Uiso 1 1 calc R
C11 C -0.0065(3) 0.24579(19) 0.3873(2) 0.0271(7) Uani 1 1 d .
H11A H 0.0090 0.2700 0.3267 0.041 Uiso 1 1 calc R
H11B H -0.0846 0.2413 0.3744 0.041 Uiso 1 1 calc R
H11C H 0.0259 0.1885 0.4014 0.041 Uiso 1 1 calc R
C12 C 0.3171(2) 0.3853(2) 0.6412(2) 0.0309(7) Uani 1 1 d .
H12A H 0.3540 0.3439 0.6091 0.046 Uiso 1 1 calc R
H12B H 0.3411 0.3774 0.7159 0.046 Uiso 1 1 calc R
H12C H 0.3340 0.4439 0.6245 0.046 Uiso 1 1 calc R
C13 C 0.2558(2) 0.54783(17) 0.98855(19) 0.0170(5) Uani 1 1 d .
C14 C 0.3435(2) 0.50198(17) 1.0502(2) 0.0187(6) Uani 1 1 d .
C15 C 0.3791(2) 0.52295(18) 1.1544(2) 0.0199(6) Uani 1 1 d .
H15 H 0.4389 0.4931 1.1980 0.024 Uiso 1 1 calc R
C16 C 0.3288(2) 0.58674(18) 1.1960(2) 0.0216(6) Uani 1 1 d .
C17 C 0.2386(2) 0.62773(18) 1.1325(2) 0.0229(6) Uani 1 1 d .
H17 H 0.2022 0.6693 1.1612 0.028 Uiso 1 1 calc R
C18 C 0.2000(2) 0.60953(18) 1.0277(2) 0.0221(6) Uani 1 1 d .
C19 C 0.3985(3) 0.43106(19) 1.0069(2) 0.0257(6) Uani 1 1 d .
H19A H 0.3538 0.3791 0.9958 0.039 Uiso 1 1 calc R
H19B H 0.4690 0.4185 1.0556 0.039 Uiso 1 1 calc R
H19C H 0.4080 0.4500 0.9416 0.039 Uiso 1 1 calc R
C20 C 0.3732(3) 0.6118(2) 1.3083(2) 0.0324(7) Uani 1 1 d .
H20A H 0.3964 0.6720 1.3134 0.049 Uiso 1 1 calc R
H20B H 0.4347 0.5749 1.3416 0.049 Uiso 1 1 calc R
H20C H 0.3170 0.6045 1.3425 0.049 Uiso 1 1 calc R
C21 C 0.1001(3) 0.6534(2) 0.9598(3) 0.0371(8) Uani 1 1 d .
H21A H 0.0696 0.6910 1.0018 0.056 Uiso 1 1 calc R
H21B H 0.0469 0.6098 0.9264 0.056 Uiso 1 1 calc R
H21C H 0.1193 0.6876 0.9074 0.056 Uiso 1 1 calc R
S1 S 0.14186(5) 0.18784(4) 0.92251(5) 0.01686(16) Uani 1 1 d .
O1 O 0.18646(15) 0.22251(12) 0.84256(14) 0.0210(4) Uani 1 1 d .
O2 O 0.18834(16) 0.10518(13) 0.96313(15) 0.0237(5) Uani 1 1 d .
O3 O 0.14443(16) 0.25148(13) 1.00206(15) 0.0241(5) Uani 1 1 d .
C22 C 0.0032(2) 0.16885(17) 0.8589(2) 0.0167(5) Uani 1 1 d .
C23 C -0.0577(2) 0.11992(18) 0.9080(2) 0.0218(6) Uani 1 1 d .
H23 H -0.0244 0.0956 0.9736 0.026 Uiso 1 1 calc R
C24 C -0.1657(2) 0.10708(19) 0.8610(2) 0.0225(6) Uani 1 1 d .
H24 H -0.2064 0.0736 0.8946 0.027 Uiso 1 1 calc R
C25 C -0.2170(2) 0.14254(17) 0.7642(2) 0.0192(6) Uani 1 1 d .
C26 C -0.1560(2) 0.19219(18) 0.7166(2) 0.0190(6) Uani 1 1 d .
H26 H -0.1898 0.2174 0.6516 0.023 Uiso 1 1 calc R
C27 C -0.0463(2) 0.20530(17) 0.7628(2) 0.0179(6) Uani 1 1 d .
H27 H -0.0055 0.2387 0.7292 0.021 Uiso 1 1 calc R
C28 C -0.3346(2) 0.1251(2) 0.7111(2) 0.0267(7) Uani 1 1 d .
H28A H -0.3609 0.1652 0.6537 0.040 Uiso 1 1 calc R
H28B H -0.3761 0.1328 0.7600 0.040 Uiso 1 1 calc R
H28C H -0.3432 0.0660 0.6852 0.040 Uiso 1 1 calc R

loop_
_atom_site_aniso_label
_atom_site_aniso_U_11
_atom_site_aniso_U_22
_atom_site_aniso_U_33
_atom_site_aniso_U_23
_atom_site_aniso_U_13
_atom_site_aniso_U_12
N1 0.0255(13) 0.0176(12) 0.0154(11) -0.0023(9) 0.0054(9) -0.0040(10)
N2 0.0251(13) 0.0162(12) 0.0157(11) -0.0008(9) 0.0051(9) -0.0029(10)
N3 0.0388(16) 0.0165(12) 0.0203(13) -0.0016(10) 0.0092(11) -0.0062(11)
C1 0.0223(14) 0.0166(14) 0.0164(13) -0.0024(11) 0.0057(11) -0.0008(11)
C2 0.0269(15) 0.0194(14) 0.0199(14) 0.0071(11) 0.0063(12) -0.0019(12)
C3 0.0286(16) 0.0178(14) 0.0204(14) 0.0025(11) 0.0036(12) -0.0054(12)
C4 0.0252(15) 0.0159(13) 0.0131(12) -0.0018(10) 0.0050(11) -0.0033(11)
C5 0.0234(15) 0.0178(14) 0.0193(14) -0.0018(11) 0.0079(11) -0.0020(11)
C6 0.0192(14) 0.0195(14) 0.0231(15) -0.0009(11) 0.0053(11) -0.0039(11)
C7 0.0277(15) 0.0188(14) 0.0164(13) 0.0015(11) 0.0081(11) -0.0021(12)
C8 0.0262(15) 0.0208(14) 0.0183(13) -0.0010(11) 0.0084(11) 0.0028(12)
C9 0.0215(15) 0.0210(14) 0.0189(14) 0.0029(11) 0.0050(11) 0.0017(11)
C10 0.0259(17) 0.0335(18) 0.0326(17) -0.0119(14) 0.0118(13) 0.0005(13)
C11 0.0365(18) 0.0230(15) 0.0237(15) -0.0071(12) 0.0118(13) -0.0074(13)
C12 0.0214(16) 0.0375(19) 0.0319(17) -0.0081(14) 0.0048(13) 0.0000(14)
C13 0.0230(14) 0.0143(13) 0.0135(13) -0.0032(10) 0.0051(11) -0.0035(11)
C14 0.0230(15) 0.0135(13) 0.0221(14) 0.0000(11) 0.0103(12) -0.0015(11)
C15 0.0224(14) 0.0189(14) 0.0180(13) 0.0038(11) 0.0054(11) -0.0007(11)
C16 0.0299(16) 0.0205(14) 0.0159(13) -0.0030(11) 0.0090(12) -0.0096(12)
C17 0.0241(15) 0.0202(14) 0.0276(16) -0.0091(12) 0.0123(12) -0.0027(12)
C18 0.0207(15) 0.0205(15) 0.0244(15) -0.0026(12) 0.0056(12) -0.0015(11)
C19 0.0304(16) 0.0198(15) 0.0284(16) -0.0025(12) 0.0108(13) 0.0064(12)
C20 0.045(2) 0.0318(18) 0.0186(15) -0.0058(13) 0.0068(14) -0.0072(15)
C21 0.0265(17) 0.0366(19) 0.041(2) -0.0098(16) -0.0003(14) 0.0089(15)
S1 0.0169(3) 0.0181(3) 0.0146(3) -0.0008(3) 0.0031(2) 0.0005(3)
O1 0.0196(10) 0.0216(10) 0.0219(10) 0.0012(8) 0.0062(8) 0.0008(8)
O2 0.0222(11) 0.0261(11) 0.0221(10) 0.0056(9) 0.0054(8) 0.0063(9)
O3 0.0245(11) 0.0272(11) 0.0196(10) -0.0063(8) 0.0047(8) -0.0034(9)
C22 0.0158(13) 0.0173(13) 0.0159(13) -0.0039(10) 0.0028(10) 0.0002(10)
C23 0.0274(16) 0.0230(15) 0.0146(13) 0.0023(11) 0.0055(11) 0.0000(12)
C24 0.0239(15) 0.0241(15) 0.0203(14) 0.0023(12) 0.0078(12) -0.0029(12)
C25 0.0180(14) 0.0180(14) 0.0200(14) -0.0037(11) 0.0033(11) 0.0003(11)
C26 0.0187(14) 0.0182(13) 0.0172(13) -0.0001(11) 0.0008(10) 0.0009(11)
C27 0.0203(14) 0.0157(13) 0.0174(13) 0.0002(10) 0.0052(11) 0.0003(11)
C28 0.0204(15) 0.0290(16) 0.0282(16) 0.0052(13) 0.0032(12) -0.0025(12)

loop_
_atom_type_symbol
_atom_type_description
_atom_type_scat_dispersion_real
_atom_type_scat_dispersion_imag
_atom_type_scat_source
C C 0.0033 0.0016 'International Tables Vol C Tables 4.2.6.8 and 6.1.1.4'
H H 0.0000 0.0000 'International Tables Vol C Tables 4.2.6.8 and 6.1.1.4'
N N 0.0061 0.0033 'International Tables Vol C Tables 4.2.6.8 and 6.1.1.4'
O O 0.0106 0.0060 'International Tables Vol C Tables 4.2.6.8 and 6.1.1.4'
S S 0.1246 0.1234 'International Tables Vol C Tables 4.2.6.8 and 6.1.1.4'

loop_
_geom_angle_atom_site_label_1
_geom_angle_atom_site_label_2
_geom_angle_atom_site_label_3
_geom_angle
C1 N1 C2 108.5(2)
C1 N1 C4 126.4(2)
C2 N1 C4 125.1(2)
C1 N2 C3 108.7(2)
C1 N2 C13 126.4(2)
C3 N2 C13 124.6(2)
C1 N3 H3A 118(2)
C1 N3 H3B 119(2)
H3A N3 H3B 109(3)
N3 C1 N2 126.8(2)
N3 C1 N1 125.2(2)
N2 C1 N1 107.9(2)
C3 C2 N1 107.5(2)
C3 C2 H2 126.2
N1 C2 H2 126.2
C2 C3 N2 107.3(2)
C2 C3 H3 126.3
N2 C3 H3 126.3
C5 C4 C9 122.8(2)
C5 C4 N1 119.5(2)
C9 C4 N1 117.7(2)
C4 C5 C6 117.7(2)
C4 C5 C10 121.8(2)
C6 C5 C10 120.5(3)
C7 C6 C5 121.8(3)
C7 C6 H6 119.1
C5 C6 H6 119.1
C8 C7 C6 118.4(2)
C8 C7 C11 121.2(3)
C6 C7 C11 120.4(3)
C7 C8 C9 122.4(3)
C7 C8 H8 118.8
C9 C8 H8 118.8
C8 C9 C4 116.9(3)
C8 C9 C12 121.6(3)
C4 C9 C12 121.5(3)
C5 C10 H10A 109.5
C5 C10 H10B 109.5
H10A C10 H10B 109.5
C5 C10 H10C 109.5
H10A C10 H10C 109.5
H10B C10 H10C 109.5
C7 C11 H11A 109.5
C7 C11 H11B 109.5
H11A C11 H11B 109.5
C7 C11 H11C 109.5
H11A C11 H11C 109.5
H11B C11 H11C 109.5
C9 C12 H12A 109.5
C9 C12 H12B 109.5
H12A C12 H12B 109.5
C9 C12 H12C 109.5
H12A C12 H12C 109.5
H12B C12 H12C 109.5
C14 C13 C18 122.9(2)
C14 C13 N2 119.2(2)
C18 C13 N2 117.7(2)
C15 C14 C13 117.4(2)
C15 C14 C19 120.6(3)
C13 C14 C19 121.9(2)
C14 C15 C16 121.6(3)
C14 C15 H15 119.2
C16 C15 H15 119.2
C17 C16 C15 118.8(3)
C17 C16 C20 120.7(3)
C15 C16 C20 120.4(3)
C16 C17 C18 121.9(3)
C16 C17 H17 119.1
C18 C17 H17 119.1
C17 C18 C13 117.2(3)
C17 C18 C21 121.2(3)
C13 C18 C21 121.5(3)
C14 C19 H19A 109.5
C14 C19 H19B 109.5
H19A C19 H19B 109.5
C14 C19 H19C 109.5
H19A C19 H19C 109.5
H19B C19 H19C 109.5
C16 C20 H20A 109.5
C16 C20 H20B 109.5
H20A C20 H20B 109.5
C16 C20 H20C 109.5
H20A C20 H20C 109.5
H20B C20 H20C 109.5
C18 C21 H21A 109.5
C18 C21 H21B 109.5
H21A C21 H21B 109.5
C18 C21 H21C 109.5
H21A C21 H21C 109.5
H21B C21 H21C 109.5
O2 S1 O3 113.50(12)
O2 S1 O1 113.15(11)
O3 S1 O1 111.79(12)
O2 S1 C22 106.60(12)
O3 S1 C22 105.84(12)
O1 S1 C22 105.17(12)
C27 C22 C23 119.9(3)
C27 C22 S1 120.7(2)
C23 C22 S1 119.4(2)
C24 C23 C22 119.9(3)
C24 C23 H23 120.0
C22 C23 H23 120.0
C23 C24 C25 121.2(3)
C23 C24 H24 119.4
C25 C24 H24 119.4
C26 C25 C24 118.4(3)
C26 C25 C28 120.6(2)
C24 C25 C28 120.9(3)
C27 C26 C25 121.1(2)
C27 C26 H26 119.5
C25 C26 H26 119.5
C26 C27 C22 119.5(2)
C26 C27 H27 120.3
C22 C27 H27 120.3
C25 C28 H28A 109.5
C25 C28 H28B 109.5
H28A C28 H28B 109.5
C25 C28 H28C 109.5
H28A C28 H28C 109.5
H28B C28 H28C 109.5

loop_
_geom_bond_atom_site_label_1
_geom_bond_atom_site_label_2
_geom_bond_distance
N1 C1 1.352(3)
N1 C2 1.404(3)
N1 C4 1.457(3)
N2 C1 1.346(3)
N2 C3 1.406(3)
N2 C13 1.458(3)
N3 C1 1.344(4)
N3 H3A 0.90(2)
N3 H3B 0.91(2)
C2 C3 1.340(4)
C2 H2 0.9500
C3 H3 0.9500
C4 C5 1.396(4)
C4 C9 1.407(4)
C5 C6 1.398(4)
C5 C10 1.513(4)
C6 C7 1.396(4)
C6 H6 0.9500
C7 C8 1.396(4)
C7 C11 1.518(4)
C8 C9 1.397(4)
C8 H8 0.9500
C9 C12 1.518(4)
C10 H10A 0.9800
C10 H10B 0.9800
C10 H10C 0.9800
C11 H11A 0.9800
C11 H11B 0.9800
C11 H11C 0.9800
C12 H12A 0.9800
C12 H12B 0.9800
C12 H12C 0.9800
C13 C14 1.397(4)
C13 C18 1.399(4)
C14 C15 1.396(4)
C14 C19 1.524(4)
C15 C16 1.397(4)
C15 H15 0.9500
C16 C17 1.390(4)
C16 C20 1.520(4)
C17 C18 1.397(4)
C17 H17 0.9500
C18 C21 1.516(4)
C19 H19A 0.9800
C19 H19B 0.9800
C19 H19C 0.9800
C20 H20A 0.9800
C20 H20B 0.9800
C20 H20C 0.9800
C21 H21A 0.9800
C21 H21B 0.9800
C21 H21C 0.9800
S1 O2 1.459(2)
S1 O3 1.461(2)
S1 O1 1.4780(19)
S1 C22 1.780(3)
C22 C27 1.399(4)
C22 C23 1.400(4)
C23 C24 1.376(4)
C23 H23 0.9500
C24 C25 1.404(4)
C24 H24 0.9500
C25 C26 1.396(4)
C25 C28 1.511(4)
C26 C27 1.393(4)
C26 H26 0.9500
C27 H27 0.9500
C28 H28A 0.9800
C28 H28B 0.9800
C28 H28C 0.9800

loop_
_geom_hbond_atom_site_label_D
_geom_hbond_atom_site_label_H
_geom_hbond_atom_site_label_A
_geom_hbond_distance_DH
_geom_hbond_distance_HA
_geom_hbond_distance_DA
_geom_hbond_angle_DHA
N3 H3A O3 0.90(2) 2.43(3) 2.909(3) 113(2)
N3 H3B O1 0.91(2) 1.94(3) 2.816(3) 162(3)

loop_
_geom_torsion_atom_site_label_1
_geom_torsion_atom_site_label_2
_geom_torsion_atom_site_label_3
_geom_torsion_atom_site_label_4
_geom_torsion
C3 N2 C1 N3 -178.1(3)
C13 N2 C1 N3 8.1(5)
C3 N2 C1 N1 -0.4(3)
C13 N2 C1 N1 -174.2(2)
C2 N1 C1 N3 178.4(3)
C4 N1 C1 N3 -2.5(5)
C2 N1 C1 N2 0.6(3)
C4 N1 C1 N2 179.7(2)
C1 N1 C2 C3 -0.6(3)
C4 N1 C2 C3 -179.7(3)
N1 C2 C3 N2 0.3(3)
C1 N2 C3 C2 0.0(3)
C13 N2 C3 C2 174.0(3)
C1 N1 C4 C5 74.6(4)
C2 N1 C4 C5 -106.5(3)
C1 N1 C4 C9 -108.2(3)
C2 N1 C4 C9 70.7(4)
C9 C4 C5 C6 0.8(4)
N1 C4 C5 C6 177.8(2)
C9 C4 C5 C10 -177.0(3)
N1 C4 C5 C10 0.0(4)
C4 C5 C6 C7 -1.8(4)
C10 C5 C6 C7 176.0(3)
C5 C6 C7 C8 1.7(4)
C5 C6 C7 C11 -177.1(3)
C6 C7 C8 C9 -0.5(4)
C11 C7 C8 C9 178.3(3)
C7 C8 C9 C4 -0.5(4)
C7 C8 C9 C12 -178.2(3)
C5 C4 C9 C8 0.3(4)
N1 C4 C9 C8 -176.8(2)
C5 C4 C9 C12 178.0(3)
N1 C4 C9 C12 0.9(4)
C1 N2 C13 C14 71.1(4)
C3 N2 C13 C14 -101.8(3)
C1 N2 C13 C18 -112.4(3)
C3 N2 C13 C18 74.7(3)
C18 C13 C14 C15 -3.4(4)
N2 C13 C14 C15 172.9(2)
C18 C13 C14 C19 176.0(3)
N2 C13 C14 C19 -7.7(4)
C13 C14 C15 C16 0.5(4)
C19 C14 C15 C16 -178.9(3)
C14 C15 C16 C17 2.5(4)
C14 C15 C16 C20 -176.5(3)
C15 C16 C17 C18 -2.8(4)
C20 C16 C17 C18 176.2(3)
C16 C17 C18 C13 0.1(4)
C16 C17 C18 C21 178.6(3)
C14 C13 C18 C17 3.2(4)
N2 C13 C18 C17 -173.2(2)
C14 C13 C18 C21 -175.4(3)
N2 C13 C18 C21 8.2(4)
O2 S1 C22 C27 -135.9(2)
O3 S1 C22 C27 102.9(2)
O1 S1 C22 C27 -15.5(2)
O2 S1 C22 C23 46.8(2)
O3 S1 C22 C23 -74.3(2)
O1 S1 C22 C23 167.2(2)
C27 C22 C23 C24 0.7(4)
S1 C22 C23 C24 177.9(2)
C22 C23 C24 C25 -0.2(4)
C23 C24 C25 C26 -0.6(4)
C23 C24 C25 C28 177.4(3)
C24 C25 C26 C27 1.1(4)
C28 C25 C26 C27 -177.0(3)
C25 C26 C27 C22 -0.7(4)
C23 C22 C27 C26 -0.2(4)
S1 C22 C27 C26 -177.5(2)
